data_1007086
loop_
_publ_author_name
'Boudjada, N'
'Durif, A'

_publ_section_title
;
Structure d'un trimetaphosphate-tellurate de rubidium monohydrate: Te
(O H)~6~ Rb~3~ P~3~ H~2~ O
;
_journal_coden_ASTM ACBCAR
_journal_name_full 'Acta Crystallographica B (24,1968-38,1982)'
_journal_page_first 595
_journal_page_last 597
_journal_paper_doi 10.1107/S0567740882003458
_journal_volume 38
_journal_year 1982
_chemical_formula_structural 'TE (O H)6 RB3 P3 O9 H2 O'
_chemical_formula_sum 'H8 O16 P3 Rb3 Te'
_chemical_name_systematic
;
Rubidium cyclo-triphosphate telluric acid hydrate
;
_space_group_IT_number 14
_symmetry_cell_setting monoclinic
_symmetry_Int_Tables_number 14
_symmetry_space_group_name_Hall '-P 2yab'
_symmetry_space_group_name_H-M 'P 1 21/a 1'
_cell_angle_alpha 90
_cell_angle_beta 113.27(5)
_cell_angle_gamma 90
_cell_formula_units_Z 4
_cell_length_a 15.56(1)
_cell_length_b 8.358(3)
_cell_length_c 13.72(1)
_cell_volume 1639.1
_refine_ls_R_factor_all 0.04
_cod_database_code 1007086

loop_
_symmetry_equiv_pos_as_xyz
x,y,z
1/2-x,1/2+y,-z
-x,-y,-z
1/2+x,1/2-y,z

loop_
_atom_site_label
_atom_site_type_symbol
_atom_site_symmetry_multiplicity
_atom_site_Wyckoff_symbol
_atom_site_fract_x
_atom_site_fract_y
_atom_site_fract_z
_atom_site_occupancy
_atom_site_attached_hydrogens
_atom_site_calc_flag
Te1 Te6+ 4 e 0.15416(3) 0.28050(7) 0.67392(4) 1. 0 d
Rb1 Rb1+ 4 e 0.22341(6) 0.4963(1) 0.96296(7) 1. 0 d
Rb2 Rb1+ 4 e 0.44035(6) 0.1923(1) 0.86118(7) 1. 0 d
Rb3 Rb1+ 4 e 0.35891(7) 0.3144(1) 0.37965(7) 1. 0 d
P1 P5+ 4 e 0.1293(1) 0.2623(3) 0.1409(2) 1. 0 d
P2 P5+ 4 e 0.4563(1) 0.3827(3) 0.1271(2) 1. 0 d
P3 P5+ 4 e 0.0772(1) 0.2790(3) 0.3216(2) 1. 0 d
O1 O2- 4 e 0.4119(4) 0.8846(8) 0.2514(4) 1. 0 d
O2 O2- 4 e 0.2310(4) 0.8754(8) 0.2344(5) 1. 0 d
O3 O2- 4 e 0.3491(5) 0.6688(9) 0.6071(5) 1. 0 d
O4 O2- 4 e 0.2787(4) 0.6633(8) 0.3944(5) 1. 0 d
O5 O2- 4 e 0.3145(5) 0.6068(8) 0.2250(5) 1. 0 d
O6 O2- 4 e 0.5133(5) 0.6767(11) 0.7527(5) 1. 0 d
O7 O2- 4 e 0.5438(5) 0.0887(10) 0.3695(5) 1. 0 d
O8 O2- 4 e 0.4246(4) 0.5514(8) 0.1232(6) 1. 0 d
O9 O2- 4 e 0.4442(4) 0.6154(8) 0.8830(5) 1. 0 d
O10 O2- 4 e 0.3980(4) 0.8739(8) 0.9491(5) 1. 0 d
O11 O2- 4 e 0.3936(4) 0.2655(9) 0.0538(6) 1. 0 d
O12 O2- 4 e 0.8895(4) 0.6430(8) 0.7660(5) 1. 0 d
O13 O2- 4 e 0.2240(4) 0.1892(9) 0.1853(5) 1. 0 d
O14 O2- 4 e 0.0425(4) 0.1768(9) 0.5788(5) 1. 0 d
O15 O2- 4 e 0.6335(5) 0.0385(8) 0.5816(5) 1. 0 d
O16 O2- 4 e 0.8815(5) 0.1618(10) 0.6108(6) 1. 2 d
H1 H1+ 4 e -1. -1. -1. 8. 0 dum

loop_
_atom_type_symbol
_atom_type_oxidation_number
Te6+ 6.000
Rb1+ 1.000
P5+ 5.000
O2- -2.000
H1+ 1.000
